data_7006252
loop_
_publ_author_name
'Colquhoun, Howard M.'
'Chan, Yun Fu'
'Cardin, Christine J.'
'Drew, Michael G. B.'
'Gan, Yu'
'Abd El Kader, Kareem'
'White, Terence M.'

_publ_section_title
;
 The oxadiazolyldiazenido(1-) ligand: a remarkably versatile platform
 for the synthesis of heteropolynuclear transition metal complexes.
;
_journal_issue 35
_journal_name_full 'Dalton transactions (Cambridge, England : 2003)'
_journal_page_first 3864
_journal_page_last 3867
_journal_paper_doi 10.1039/b711166p
_journal_year 2007
_chemical_formula_sum 'C132 H160 Br2 Cl4 N10 O26 P8 Rh2 W2'
_chemical_formula_weight 3425.60
_chemical_name_systematic
;
?
;
_space_group_IT_number 14
_symmetry_cell_setting monoclinic
_symmetry_space_group_name_Hall '-P 2ybc'
_symmetry_space_group_name_H-M 'P 1 21/c 1'
_atom_sites_solution_hydrogens geom
_atom_sites_solution_primary direct
_atom_sites_solution_secondary difmap
_audit_creation_method SHELXL-97
_cell_angle_alpha 90.00
_cell_angle_beta 108.357(10)
_cell_angle_gamma 90.00
_cell_formula_units_Z 2
_cell_length_a 14.2326(15)
_cell_length_b 26.598(3)
_cell_length_c 21.292(2)
_cell_measurement_temperature 120(2)
_cell_volume 7650.1(15)
_computing_cell_refinement 'COLLECT, Bruker-Nonius'
_computing_data_collection 'COLLECT, Bruker-Nonius'
_computing_data_reduction 'DENZO, Bruker-Nonius'
_computing_molecular_graphics PLATON(Spek,2004)
_computing_structure_refinement 'SHELXL-97 (Sheldrick, 1997)'
_computing_structure_solution 'SHELXS-97 (Sheldrick, 1997)'
_diffrn_ambient_temperature 120(2)
_diffrn_measured_fraction_theta_full 0.985
_diffrn_measured_fraction_theta_max 0.985
_diffrn_measurement_device 'Bruker-Nonius Kappa System'
_diffrn_measurement_method '343 frames, counting time 10 s.'
_diffrn_radiation_monochromator graphite
_diffrn_radiation_source 'fine-focus sealed tube'
_diffrn_radiation_type MoK\a
_diffrn_radiation_wavelength 0.71073
_diffrn_reflns_av_R_equivalents 0.1101
_diffrn_reflns_av_sigmaI/netI 0.1568
_diffrn_reflns_limit_h_max 18
_diffrn_reflns_limit_h_min -18
_diffrn_reflns_limit_k_max 34
_diffrn_reflns_limit_k_min -34
_diffrn_reflns_limit_l_max 27
_diffrn_reflns_limit_l_min -27
_diffrn_reflns_number 68619
_diffrn_reflns_theta_full 27.56
_diffrn_reflns_theta_max 27.56
_diffrn_reflns_theta_min 3.02
_exptl_absorpt_coefficient_mu 2.453
_exptl_absorpt_correction_T_max 1.000
_exptl_absorpt_correction_T_min 0.691
_exptl_absorpt_correction_type empirical
_exptl_absorpt_process_details SADABS
_exptl_crystal_colour red
_exptl_crystal_density_diffrn 1.487
_exptl_crystal_density_method 'not measured'
_exptl_crystal_description block
_exptl_crystal_F_000 3452
_exptl_crystal_size_max 0.25
_exptl_crystal_size_mid 0.20
_exptl_crystal_size_min 0.13
_refine_diff_density_max 2.188
_refine_diff_density_min -1.455
_refine_diff_density_rms 0.207
_refine_ls_extinction_method none
_refine_ls_goodness_of_fit_ref 1.007
_refine_ls_hydrogen_treatment constr
_refine_ls_matrix_type full
_refine_ls_number_parameters 798
_refine_ls_number_reflns 17419
_refine_ls_number_restraints 0
_refine_ls_restrained_S_all 1.007
_refine_ls_R_factor_all 0.1625
_refine_ls_R_factor_gt 0.0794
_refine_ls_shift/su_max 0.001
_refine_ls_shift/su_mean 0.000
_refine_ls_structure_factor_coef Fsqd
_refine_ls_weighting_details
;
w=1/[\s^2^(Fo^2^)+(0.1200P)^2^+27.4787P] where P=(Fo^2^+2Fc^2^)/3
;
_refine_ls_weighting_scheme calc
_refine_ls_wR_factor_gt 0.1939
_refine_ls_wR_factor_ref 0.2330
_reflns_number_gt 9676
_reflns_number_total 17419
_reflns_threshold_expression >2sigma(I)
_cod_data_source_file b711166p.txt
_cod_data_source_block 9
_cod_original_cell_volume 7650.1(14)
_cod_original_sg_symbol_H-M P21/c
_cod_database_code 7006252

loop_
_symmetry_equiv_pos_as_xyz
'x, y, z'
'-x, y+1/2, -z+1/2'
'-x, -y, -z'
'x, -y-1/2, z-1/2'

loop_
_atom_site_label
_atom_site_type_symbol
_atom_site_fract_x
_atom_site_fract_y
_atom_site_fract_z
_atom_site_U_iso_or_equiv
_atom_site_adp_type
_atom_site_occupancy
_atom_site_symmetry_multiplicity
_atom_site_calc_flag
_atom_site_refinement_flags
_atom_site_disorder_assembly
_atom_site_disorder_group
W1 W 0.45678(3) 0.238067(15) 0.917325(19) 0.02391(13) Uani 1 1 d . . .
Rh1 Rh 0.01674(6) 0.01466(3) 0.55565(4) 0.0335(2) Uani 1 1 d . . .
Br2 Br 0.55737(8) 0.31325(4) 0.89205(5) 0.0351(3) Uani 1 1 d . . .
N100 N 0.3914(6) 0.1888(3) 0.9421(4) 0.0296(19) Uani 1 1 d . . .
N101 N 0.3526(7) 0.1573(3) 0.9746(4) 0.031(2) Uani 1 1 d . . .
C102 C 0.2859(8) 0.1251(4) 0.9401(5) 0.034(2) Uani 1 1 d . . .
N103 N 0.2390(8) 0.0913(3) 0.9651(5) 0.048(3) Uani 1 1 d . . .
O106 O 0.2539(5) 0.1225(2) 0.8719(3) 0.0290(16) Uani 1 1 d . . .
N104 N 0.1741(8) 0.0659(3) 0.9118(5) 0.048(3) Uani 1 1 d . . .
C105 C 0.1864(9) 0.0850(4) 0.8583(5) 0.038(3) Uani 1 1 d . . .
C107 C 0.1397(8) 0.0703(4) 0.7910(5) 0.035(3) Uani 1 1 d . . .
C108 C 0.1584(9) 0.0972(4) 0.7410(6) 0.044(3) Uani 1 1 d . . .
H108 H 0.1994 0.1253 0.7507 0.053 Uiso 1 1 calc R . .
C112 C 0.0799(10) 0.0286(5) 0.7734(6) 0.056(4) Uani 1 1 d . . .
H112 H 0.0679 0.0089 0.8061 0.067 Uiso 1 1 calc R . .
C109 C 0.1150(9) 0.0817(4) 0.6758(6) 0.045(3) Uani 1 1 d . . .
H109 H 0.1269 0.1004 0.6421 0.054 Uiso 1 1 calc R . .
C111 C 0.0382(11) 0.0159(5) 0.7087(7) 0.065(4) Uani 1 1 d . . .
H111 H -0.0050 -0.0113 0.6980 0.078 Uiso 1 1 calc R . .
N110 N 0.0572(7) 0.0414(3) 0.6598(4) 0.039(2) Uani 1 1 d . . .
P1 P 0.3142(2) 0.28158(10) 0.83661(13) 0.0284(6) Uani 1 1 d . . .
C2 C 0.3362(8) 0.2811(4) 0.7561(5) 0.032(2) Uani 1 1 d . . .
H2A H 0.2768 0.2918 0.7218 0.039 Uiso 1 1 calc R . .
H2B H 0.3890 0.3044 0.7569 0.039 Uiso 1 1 calc R . .
C3 C 0.3646(8) 0.2279(4) 0.7413(5) 0.033(2) Uani 1 1 d . . .
H3A H 0.3868 0.2291 0.7027 0.039 Uiso 1 1 calc R . .
H3B H 0.3064 0.2067 0.7308 0.039 Uiso 1 1 calc R . .
P4 P 0.4629(2) 0.19960(10) 0.81069(13) 0.0287(6) Uani 1 1 d . . .
C11 C 0.1953(8) 0.2492(4) 0.8227(5) 0.031(2) Uani 1 1 d . . .
C12 C 0.1723(8) 0.2312(4) 0.8778(6) 0.039(3) Uani 1 1 d . . .
H12 H 0.2158 0.2365 0.9201 0.047 Uiso 1 1 calc R . .
C13 C 0.0842(9) 0.2055(5) 0.8693(7) 0.051(3) Uani 1 1 d . . .
H13 H 0.0682 0.1935 0.9057 0.061 Uiso 1 1 calc R . .
C14 C 0.0227(9) 0.1981(5) 0.8077(8) 0.063(4) Uani 1 1 d . . .
H14 H -0.0361 0.1809 0.8026 0.075 Uiso 1 1 calc R . .
C15 C 0.0417(10) 0.2145(6) 0.7521(7) 0.065(4) Uani 1 1 d . . .
H15 H -0.0024 0.2079 0.7103 0.078 Uiso 1 1 calc R . .
C16 C 0.1313(9) 0.2421(5) 0.7597(6) 0.048(3) Uani 1 1 d . . .
H16 H 0.1457 0.2549 0.7231 0.058 Uiso 1 1 calc R . .
C21 C 0.2826(8) 0.3483(4) 0.8426(5) 0.036(3) Uani 1 1 d . . .
C22 C 0.3325(9) 0.3857(4) 0.8201(6) 0.046(3) Uani 1 1 d . . .
H22 H 0.3825 0.3776 0.8023 0.055 Uiso 1 1 calc R . .
C23 C 0.3056(11) 0.4351(5) 0.8248(6) 0.057(4) Uani 1 1 d . . .
H23 H 0.3392 0.4605 0.8109 0.069 Uiso 1 1 calc R . .
C24 C 0.2295(10) 0.4479(5) 0.8499(6) 0.055(3) Uani 1 1 d . . .
H24 H 0.2117 0.4814 0.8516 0.066 Uiso 1 1 calc R . .
C26 C 0.2076(9) 0.3609(4) 0.8687(6) 0.045(3) Uani 1 1 d . . .
H26 H 0.1744 0.3360 0.8840 0.054 Uiso 1 1 calc R . .
C25 C 0.1826(10) 0.4119(5) 0.8714(7) 0.060(4) Uani 1 1 d . . .
H25 H 0.1323 0.4206 0.8886 0.072 Uiso 1 1 calc R . .
C31 C 0.5748(8) 0.2071(4) 0.7867(5) 0.036(3) Uani 1 1 d . . .
C32 C 0.6415(8) 0.1684(4) 0.7941(5) 0.038(3) Uani 1 1 d . . .
H32 H 0.6279 0.1374 0.8095 0.046 Uiso 1 1 calc R . .
C34 C 0.7495(9) 0.2211(5) 0.7561(6) 0.051(3) Uani 1 1 d . . .
H34 H 0.8071 0.2256 0.7450 0.061 Uiso 1 1 calc R . .
C33 C 0.7287(9) 0.1748(5) 0.7791(5) 0.044(3) Uani 1 1 d . . .
H33 H 0.7731 0.1482 0.7843 0.053 Uiso 1 1 calc R . .
C35 C 0.6843(9) 0.2598(5) 0.7501(5) 0.043(3) Uani 1 1 d . . .
H35 H 0.7003 0.2913 0.7373 0.051 Uiso 1 1 calc R . .
C36 C 0.5950(8) 0.2538(4) 0.7623(5) 0.037(3) Uani 1 1 d . . .
H36 H 0.5494 0.2799 0.7547 0.044 Uiso 1 1 calc R . .
C41 C 0.4380(8) 0.1322(4) 0.7958(5) 0.031(2) Uani 1 1 d . . .
C42 C 0.4455(8) 0.0997(4) 0.8468(6) 0.039(3) Uani 1 1 d . . .
H42 H 0.4656 0.1118 0.8899 0.047 Uiso 1 1 calc R . .
C43 C 0.4236(11) 0.0487(4) 0.8358(7) 0.057(4) Uani 1 1 d . . .
H43 H 0.4297 0.0267 0.8708 0.069 Uiso 1 1 calc R . .
C44 C 0.3921(13) 0.0318(5) 0.7701(9) 0.080(5) Uani 1 1 d . . .
H44 H 0.3734 -0.0016 0.7613 0.096 Uiso 1 1 calc R . .
C45 C 0.3885(12) 0.0634(5) 0.7189(8) 0.073(4) Uani 1 1 d . . .
H45 H 0.3724 0.0511 0.6760 0.087 Uiso 1 1 calc R . .
C46 C 0.4093(9) 0.1147(5) 0.7314(5) 0.048(3) Uani 1 1 d . . .
H46 H 0.4037 0.1367 0.6966 0.058 Uiso 1 1 calc R . .
P5 P 0.6145(2) 0.20412(10) 0.99579(13) 0.0275(6) Uani 1 1 d . . .
C6 C 0.6216(8) 0.2257(4) 1.0800(5) 0.032(2) Uani 1 1 d . . .
H6A H 0.6544 0.2001 1.1118 0.039 Uiso 1 1 calc R . .
H6B H 0.6614 0.2560 1.0903 0.039 Uiso 1 1 calc R . .
C7 C 0.5198(7) 0.2364(4) 1.0867(5) 0.030(2) Uani 1 1 d . . .
H7A H 0.5272 0.2512 1.1296 0.035 Uiso 1 1 calc R . .
H7B H 0.4831 0.2053 1.0833 0.035 Uiso 1 1 calc R . .
P8 P 0.4516(2) 0.27993(10) 1.02094(12) 0.0256(6) Uani 1 1 d . . .
C51 C 0.6197(9) 0.1357(4) 1.0056(5) 0.037(3) Uani 1 1 d . . .
C52 C 0.5663(10) 0.1105(4) 1.0391(6) 0.052(3) Uani 1 1 d . . .
H52 H 0.5268 0.1288 1.0583 0.062 Uiso 1 1 calc R . .
C53 C 0.5690(13) 0.0596(5) 1.0452(8) 0.078(5) Uani 1 1 d . . .
H53 H 0.5336 0.0437 1.0696 0.094 Uiso 1 1 calc R . .
C54 C 0.6251(13) 0.0313(5) 1.0149(8) 0.075(5) Uani 1 1 d . . .
H54 H 0.6279 -0.0035 1.0191 0.089 Uiso 1 1 calc R . .
C55 C 0.6749(11) 0.0551(5) 0.9796(7) 0.065(4) Uani 1 1 d . . .
H55 H 0.7130 0.0367 0.9595 0.078 Uiso 1 1 calc R . .
C56 C 0.6696(10) 0.1074(4) 0.9731(6) 0.052(3) Uani 1 1 d . . .
H56 H 0.7008 0.1233 0.9460 0.062 Uiso 1 1 calc R . .
C61 C 0.7412(8) 0.2152(4) 0.9947(5) 0.033(2) Uani 1 1 d . . .
C62 C 0.7600(8) 0.2312(4) 0.9392(5) 0.035(3) Uani 1 1 d . . .
H62 H 0.7077 0.2396 0.9018 0.042 Uiso 1 1 calc R . .
C63 C 0.8572(8) 0.2353(4) 0.9378(6) 0.041(3) Uani 1 1 d . . .
H63 H 0.8695 0.2451 0.8992 0.049 Uiso 1 1 calc R . .
C64 C 0.9336(9) 0.2246(5) 0.9933(6) 0.053(3) Uani 1 1 d . . .
H64 H 0.9985 0.2280 0.9930 0.064 Uiso 1 1 calc R . .
C65 C 0.9150(9) 0.2087(6) 1.0501(7) 0.065(4) Uani 1 1 d . . .
H65 H 0.9676 0.2008 1.0876 0.079 Uiso 1 1 calc R . .
C66 C 0.8204(8) 0.2045(5) 1.0518(6) 0.050(3) Uani 1 1 d . . .
H66 H 0.8084 0.1946 1.0904 0.060 Uiso 1 1 calc R . .
C72 C 0.4860(8) 0.3806(4) 1.0007(5) 0.036(3) Uani 1 1 d . . .
H72 H 0.4506 0.3737 0.9568 0.043 Uiso 1 1 calc R . .
C73 C 0.5163(8) 0.4286(4) 1.0183(6) 0.037(3) Uani 1 1 d . . .
H73 H 0.5011 0.4541 0.9867 0.044 Uiso 1 1 calc R . .
C74 C 0.5700(8) 0.4394(4) 1.0837(6) 0.038(3) Uani 1 1 d . . .
H74 H 0.5905 0.4721 1.0961 0.046 Uiso 1 1 calc R . .
C75 C 0.5924(9) 0.4018(4) 1.1296(6) 0.043(3) Uani 1 1 d . . .
H75 H 0.6290 0.4090 1.1732 0.051 Uiso 1 1 calc R . .
C76 C 0.5604(7) 0.3523(4) 1.1114(5) 0.032(2) Uani 1 1 d . . .
H76 H 0.5755 0.3266 1.1427 0.039 Uiso 1 1 calc R . .
C71 C 0.5060(7) 0.3421(3) 1.0459(5) 0.025(2) Uani 1 1 d . . .
C81 C 0.3341(7) 0.2869(4) 1.0397(5) 0.028(2) Uani 1 1 d . . .
C82 C 0.2905(8) 0.3346(4) 1.0364(6) 0.040(3) Uani 1 1 d . . .
H82 H 0.3191 0.3625 1.0235 0.048 Uiso 1 1 calc R . .
C83 C 0.2051(8) 0.3392(4) 1.0526(6) 0.041(3) Uani 1 1 d . . .
H83 H 0.1757 0.3707 1.0504 0.049 Uiso 1 1 calc R . .
C84 C 0.1618(8) 0.2980(5) 1.0720(5) 0.043(3) Uani 1 1 d . . .
H84 H 0.1042 0.3022 1.0832 0.052 Uiso 1 1 calc R . .
C85 C 0.2028(8) 0.2516(4) 1.0749(5) 0.038(3) Uani 1 1 d . . .
H85 H 0.1724 0.2240 1.0873 0.045 Uiso 1 1 calc R . .
C86 C 0.2894(8) 0.2453(4) 1.0596(5) 0.033(2) Uani 1 1 d . . .
H86 H 0.3181 0.2136 1.0624 0.040 Uiso 1 1 calc R . .
O93 O 0.0053(6) -0.0858(3) 0.4808(4) 0.0409(19) Uani 1 1 d . . .
C92 C 0.0294(9) -0.0930(5) 0.5416(7) 0.049(3) Uani 1 1 d . . .
O91 O 0.0373(6) -0.0585(3) 0.5854(4) 0.0413(19) Uani 1 1 d . . .
C94 C 0.0507(12) -0.1465(5) 0.5672(7) 0.073(4) Uani 1 1 d . . .
H94A H -0.0090 -0.1660 0.5524 0.088 Uiso 1 1 calc R . .
H94B H 0.0746 -0.1461 0.6147 0.088 Uiso 1 1 calc R . .
H94C H 0.0999 -0.1611 0.5506 0.088 Uiso 1 1 calc R . .
C96 C 0.1882(9) 0.0064(4) 0.5129(6) 0.045(3) Uani 1 1 d . . .
O95 O 0.1614(5) 0.0193(3) 0.5627(4) 0.0391(18) Uani 1 1 d . . .
C98 C 0.2970(9) 0.0089(6) 0.5213(7) 0.062(4) Uani 1 1 d . . .
H98A H 0.3281 -0.0219 0.5407 0.075 Uiso 1 1 calc R . .
H98B H 0.3262 0.0365 0.5498 0.075 Uiso 1 1 calc R . .
H98C H 0.3062 0.0136 0.4789 0.075 Uiso 1 1 calc R . .
O97 O 0.1302(5) -0.0087(3) 0.4573(4) 0.0407(19) Uani 1 1 d . . .
C401 C 0.1696(12) 0.6158(5) 0.9043(7) 0.0675(9) Uiso 0.716(4) 1 d P A 1
H40A H 0.1226 0.5984 0.9211 0.081 Uiso 0.716(4) 1 calc PR A 1
H40B H 0.2355 0.6044 0.9295 0.081 Uiso 0.716(4) 1 calc PR A 1
Cl41 Cl 0.1613(4) 0.67715(19) 0.9154(3) 0.0675(9) Uiso 0.716(4) 1 d P A 1
Cl42 Cl 0.1457(4) 0.5998(2) 0.8187(3) 0.0675(9) Uiso 0.716(4) 1 d P A 1
C402 C 0.1696(12) 0.6158(5) 0.9043(7) 0.0675(9) Uiso 0.284(4) 1 d P A 2
H40C H 0.1930 0.5817 0.9026 0.081 Uiso 0.284(4) 1 calc PR A 2
H40D H 0.1035 0.6130 0.9078 0.081 Uiso 0.284(4) 1 calc PR A 2
Cl43 Cl 0.2440(10) 0.6417(5) 0.9787(6) 0.0675(9) Uiso 0.284(4) 1 d P A 2
Cl44 Cl 0.1587(10) 0.6392(5) 0.8380(7) 0.0675(9) Uiso 0.284(4) 1 d P A 2
O100 O 0.1336(10) 0.1512(5) 0.1503(7) 0.108(4) Uani 1 1 d . B 1
H100 H 0.1388 0.1366 0.1176 0.130 Uiso 1 1 calc R B 1
C101 C 0.0804(18) 0.1193(8) 0.1832(10) 0.127(8) Uani 1 1 d . B 1
H10A H 0.1259 0.0964 0.2124 0.152 Uiso 1 1 calc R B 1
H10B H 0.0305 0.1006 0.1507 0.152 Uiso 1 1 calc R B 1
H10C H 0.0497 0.1399 0.2083 0.152 Uiso 1 1 calc R B 1
O300 O 0.4324(13) 0.1383(6) 0.1673(8) 0.146(6) Uiso 1 1 d . C 3
H300 H 0.4449 0.1665 0.1834 0.175 Uiso 1 1 calc R C 3
C301 C 0.504(2) 0.1049(11) 0.2030(15) 0.189(12) Uiso 1 1 d . C 3
H30A H 0.5643 0.1227 0.2237 0.227 Uiso 1 1 calc R C 3
H30B H 0.5149 0.0798 0.1737 0.227 Uiso 1 1 calc R C 3
H30C H 0.4816 0.0890 0.2363 0.227 Uiso 1 1 calc R C 3
O200 O 0.2563(9) 0.0936(4) 0.0992(6) 0.099(4) Uiso 1 1 d . D 4
O201 O 0.3440(12) 0.9742(5) 0.1981(7) 0.129(5) Uiso 1 1 d . E 4
O202 O 0.1740(14) 0.9588(7) 0.2234(9) 0.062(5) Uiso 0.50 1 d P F 4
O203 O 0.2941(13) 0.5916(6) 0.1680(8) 0.151(6) Uiso 1 1 d . G 4
O204 O 0.0871(9) 0.6711(4) 0.2452(6) 0.092(3) Uiso 1 1 d . H 4
O205 O 0.0453(14) 0.9867(6) -0.0796(9) 0.062(5) Uiso 0.50 1 d P I 4
O206 O 0.2207(11) 0.5953(5) 0.3091(7) 0.126(5) Uiso 1 1 d . J 4

loop_
_atom_site_aniso_label
_atom_site_aniso_U_11
_atom_site_aniso_U_22
_atom_site_aniso_U_33
_atom_site_aniso_U_23
_atom_site_aniso_U_13
_atom_site_aniso_U_12
W1 0.0228(2) 0.0281(2) 0.0208(2) -0.00074(17) 0.00694(16) 0.00113(18)
Rh1 0.0264(5) 0.0397(5) 0.0364(5) -0.0121(4) 0.0128(4) -0.0075(4)
Br2 0.0374(7) 0.0357(6) 0.0365(6) -0.0003(5) 0.0177(5) -0.0019(5)
N100 0.023(5) 0.046(5) 0.018(4) -0.002(4) 0.004(4) 0.007(4)
N101 0.036(5) 0.032(5) 0.025(5) 0.004(4) 0.008(4) -0.003(4)
C102 0.040(7) 0.035(6) 0.025(6) -0.005(5) 0.007(5) 0.001(5)
N103 0.064(8) 0.043(6) 0.038(6) -0.002(5) 0.018(5) -0.020(5)
O106 0.025(4) 0.032(4) 0.030(4) -0.001(3) 0.008(3) 0.000(3)
N104 0.054(7) 0.042(6) 0.043(6) -0.007(5) 0.009(5) -0.019(5)
C105 0.043(7) 0.039(6) 0.030(6) -0.011(5) 0.009(5) -0.007(6)
C107 0.024(6) 0.036(6) 0.044(7) -0.001(5) 0.009(5) -0.001(5)
C108 0.043(8) 0.041(7) 0.047(7) -0.005(5) 0.012(6) -0.020(6)
C112 0.077(10) 0.055(8) 0.039(7) -0.018(6) 0.025(7) -0.036(7)
C109 0.054(8) 0.042(7) 0.037(7) -0.011(5) 0.009(6) -0.011(6)
C111 0.069(10) 0.075(9) 0.060(9) -0.026(7) 0.032(8) -0.036(8)
N110 0.039(6) 0.047(6) 0.034(5) -0.019(4) 0.015(5) -0.009(5)
P1 0.0258(15) 0.0349(14) 0.0253(14) 0.0009(11) 0.0092(12) 0.0041(12)
C2 0.038(7) 0.039(6) 0.020(5) 0.006(4) 0.009(5) 0.017(5)
C3 0.024(6) 0.049(7) 0.024(5) 0.006(5) 0.006(5) 0.010(5)
P4 0.0253(15) 0.0346(15) 0.0257(14) -0.0030(11) 0.0074(12) 0.0029(12)
C11 0.027(6) 0.034(6) 0.035(6) 0.002(4) 0.014(5) 0.002(4)
C12 0.021(6) 0.056(7) 0.039(7) 0.005(5) 0.009(5) 0.015(5)
C13 0.030(7) 0.072(9) 0.054(8) 0.007(7) 0.018(7) 0.005(6)
C14 0.024(7) 0.087(10) 0.077(11) -0.018(8) 0.017(7) -0.014(7)
C15 0.051(9) 0.097(11) 0.041(8) -0.022(8) 0.005(7) -0.008(8)
C16 0.032(7) 0.075(9) 0.030(6) -0.009(6) -0.001(5) -0.005(6)
C21 0.039(7) 0.037(6) 0.031(6) 0.004(5) 0.012(5) 0.011(5)
C22 0.048(8) 0.050(7) 0.038(7) 0.004(6) 0.013(6) 0.007(6)
C23 0.078(11) 0.044(7) 0.054(8) 0.009(6) 0.026(8) 0.009(7)
C24 0.062(9) 0.047(8) 0.058(9) 0.006(6) 0.020(7) 0.014(7)
C26 0.053(8) 0.039(6) 0.050(7) 0.000(5) 0.027(7) -0.002(6)
C25 0.057(9) 0.052(8) 0.082(10) 0.006(7) 0.037(8) 0.018(7)
C31 0.038(7) 0.044(7) 0.026(6) -0.005(5) 0.008(5) 0.004(5)
C32 0.034(7) 0.047(7) 0.034(6) -0.007(5) 0.010(5) -0.003(5)
C34 0.034(7) 0.092(10) 0.030(7) -0.009(6) 0.015(6) 0.005(7)
C33 0.031(7) 0.063(8) 0.035(7) -0.007(6) 0.006(6) 0.007(6)
C35 0.043(7) 0.055(7) 0.029(6) -0.004(5) 0.008(5) -0.023(6)
C36 0.026(6) 0.056(7) 0.028(6) -0.009(5) 0.007(5) 0.012(5)
C41 0.032(6) 0.029(5) 0.034(6) -0.003(5) 0.012(5) 0.004(5)
C42 0.028(6) 0.037(6) 0.047(7) -0.008(5) 0.003(5) 0.003(5)
C43 0.069(10) 0.035(7) 0.066(10) 0.006(6) 0.019(8) 0.004(7)
C44 0.108(15) 0.046(9) 0.091(13) -0.014(9) 0.038(11) -0.010(9)
C45 0.094(13) 0.052(9) 0.064(10) -0.029(8) 0.013(9) -0.007(8)
C46 0.058(9) 0.057(8) 0.027(6) -0.006(5) 0.011(6) -0.007(7)
P5 0.0254(15) 0.0331(14) 0.0249(14) 0.0033(11) 0.0093(12) 0.0015(12)
C6 0.032(6) 0.046(6) 0.017(5) 0.005(4) 0.005(5) -0.002(5)
C7 0.030(6) 0.038(6) 0.023(5) 0.001(4) 0.013(5) -0.003(5)
P8 0.0237(14) 0.0293(13) 0.0237(14) -0.0016(10) 0.0077(12) 0.0016(11)
C51 0.045(7) 0.025(5) 0.037(6) 0.001(5) 0.007(6) 0.009(5)
C52 0.062(9) 0.034(7) 0.071(9) 0.013(6) 0.037(8) 0.008(6)
C53 0.097(13) 0.047(8) 0.110(13) 0.026(8) 0.060(11) 0.008(8)
C54 0.090(13) 0.044(8) 0.091(12) 0.008(8) 0.031(10) 0.019(8)
C55 0.058(10) 0.058(9) 0.077(10) -0.013(8) 0.018(8) 0.017(8)
C56 0.064(9) 0.045(7) 0.046(8) 0.008(6) 0.016(7) 0.008(7)
C61 0.021(6) 0.043(6) 0.037(6) -0.004(5) 0.011(5) 0.001(5)
C62 0.032(6) 0.038(6) 0.032(6) -0.004(5) 0.005(5) 0.004(5)
C63 0.028(6) 0.060(8) 0.032(6) -0.008(5) 0.007(5) -0.009(6)
C64 0.024(7) 0.089(10) 0.049(8) 0.002(7) 0.014(6) -0.005(7)
C65 0.018(7) 0.118(12) 0.047(8) 0.018(8) -0.008(6) -0.001(7)
C66 0.026(7) 0.091(10) 0.033(7) 0.010(6) 0.007(6) 0.007(7)
C72 0.028(6) 0.053(7) 0.031(6) -0.003(5) 0.015(5) -0.001(5)
C73 0.036(7) 0.031(6) 0.052(7) -0.001(5) 0.026(6) 0.002(5)
C74 0.031(7) 0.034(6) 0.049(7) -0.010(5) 0.012(6) -0.006(5)
C75 0.044(8) 0.045(7) 0.038(7) -0.008(5) 0.013(6) -0.004(6)
C76 0.023(6) 0.042(6) 0.032(6) 0.000(5) 0.007(5) -0.001(5)
C71 0.028(6) 0.021(5) 0.024(6) -0.004(4) 0.005(5) 0.002(4)
C81 0.025(6) 0.039(6) 0.020(5) -0.006(4) 0.008(4) -0.004(5)
C82 0.023(6) 0.046(7) 0.049(7) -0.006(5) 0.007(5) 0.006(5)
C83 0.028(6) 0.048(7) 0.049(7) 0.001(6) 0.014(6) 0.006(5)
C84 0.026(6) 0.068(8) 0.042(7) 0.001(6) 0.020(6) 0.008(6)
C85 0.034(7) 0.059(8) 0.020(5) -0.002(5) 0.007(5) -0.007(5)
C86 0.032(6) 0.041(6) 0.025(6) -0.003(4) 0.007(5) -0.003(5)
O93 0.044(5) 0.044(4) 0.035(5) -0.013(4) 0.014(4) -0.011(4)
C92 0.038(8) 0.047(8) 0.062(9) -0.011(7) 0.018(7) -0.008(6)
O91 0.044(5) 0.039(4) 0.038(4) -0.003(4) 0.010(4) -0.005(4)
C94 0.093(13) 0.049(8) 0.066(10) -0.010(7) 0.008(9) -0.010(8)
C96 0.034(7) 0.049(7) 0.055(8) -0.016(6) 0.016(7) -0.005(6)
O95 0.023(4) 0.055(5) 0.039(4) -0.017(4) 0.010(4) -0.012(4)
C98 0.029(7) 0.103(11) 0.062(9) -0.042(8) 0.025(7) -0.021(7)
O97 0.026(4) 0.052(5) 0.048(5) -0.018(4) 0.018(4) -0.010(4)
O100 0.070(9) 0.130(11) 0.112(11) 0.012(8) 0.011(8) -0.009(8)
C101 0.17(2) 0.115(17) 0.105(16) 0.003(13) 0.052(17) 0.028(16)

loop_
_atom_type_symbol
_atom_type_description
_atom_type_scat_dispersion_real
_atom_type_scat_dispersion_imag
_atom_type_scat_source
C C 0.0033 0.0016 'International Tables Vol C Tables 4.2.6.8 and 6.1.1.4'
H H 0.0000 0.0000 'International Tables Vol C Tables 4.2.6.8 and 6.1.1.4'
N N 0.0061 0.0033 'International Tables Vol C Tables 4.2.6.8 and 6.1.1.4'
O O 0.0106 0.0060 'International Tables Vol C Tables 4.2.6.8 and 6.1.1.4'
W W -0.8490 6.8722 'International Tables Vol C Tables 4.2.6.8 and 6.1.1.4'
Br Br -0.2901 2.4595 'International Tables Vol C Tables 4.2.6.8 and 6.1.1.4'
P P 0.1023 0.0942 'International Tables Vol C Tables 4.2.6.8 and 6.1.1.4'
Rh Rh -1.1178 0.9187 'International Tables Vol C Tables 4.2.6.8 and 6.1.1.4'
Cl Cl 0.1484 0.1585 'International Tables Vol C Tables 4.2.6.8 and 6.1.1.4'

loop_
_geom_angle_atom_site_label_1
_geom_angle_atom_site_label_2
_geom_angle_atom_site_label_3
_geom_angle
_geom_angle_site_symmetry_1
_geom_angle_site_symmetry_3
_geom_angle_publ_flag
N100 W1 P8 84.4(2) . . ?
N100 W1 P1 99.1(3) . . ?
P8 W1 P1 99.09(8) . . ?
N100 W1 P5 88.8(3) . . ?
P8 W1 P5 80.85(8) . . ?
P1 W1 P5 172.07(9) . . ?
N100 W1 P4 97.9(2) . . ?
P8 W1 P4 177.45(9) . . ?
P1 W1 P4 79.56(9) . . ?
P5 W1 P4 100.17(9) . . ?
N100 W1 Br2 174.8(2) . . ?
P8 W1 Br2 90.65(6) . . ?
P1 W1 Br2 83.25(7) . . ?
P5 W1 Br2 88.82(6) . . ?
P4 W1 Br2 87.04(7) . . ?
O91 Rh1 O95 89.6(3) . . ?
O91 Rh1 O93 175.9(3) . 3_556 ?
O95 Rh1 O93 90.2(3) . 3_556 ?
O91 Rh1 O97 90.5(3) . 3_556 ?
O95 Rh1 O97 176.5(3) . 3_556 ?
O93 Rh1 O97 89.6(3) 3_556 3_556 ?
O91 Rh1 N110 91.6(3) . . ?
O95 Rh1 N110 88.2(3) . . ?
O93 Rh1 N110 92.5(3) 3_556 . ?
O97 Rh1 N110 95.3(3) 3_556 . ?
O91 Rh1 Rh1 87.8(2) . 3_556 ?
O95 Rh1 Rh1 88.5(2) . 3_556 ?
O93 Rh1 Rh1 88.1(2) 3_556 3_556 ?
O97 Rh1 Rh1 88.0(2) 3_556 3_556 ?
N110 Rh1 Rh1 176.6(2) . 3_556 ?
N101 N100 W1 166.2(7) . . ?
N100 N101 C102 118.1(8) . . ?
N101 C102 N103 125.6(9) . . ?
N101 C102 O106 124.0(9) . . ?
N103 C102 O106 110.4(9) . . ?
C102 N103 N104 106.8(9) . . ?
C105 O106 C102 103.8(8) . . ?
C105 N104 N103 106.6(9) . . ?
N104 C105 O106 112.3(9) . . ?
N104 C105 C107 128.2(10) . . ?
O106 C105 C107 119.5(9) . . ?
C112 C107 C108 117.5(11) . . ?
C112 C107 C105 123.1(10) . . ?
C108 C107 C105 119.3(10) . . ?
C107 C108 C109 118.9(10) . . ?
C111 C112 C107 120.8(12) . . ?
N110 C109 C108 122.6(11) . . ?
C112 C111 N110 122.1(12) . . ?
C109 N110 C111 118.0(10) . . ?
C109 N110 Rh1 117.3(7) . . ?
C111 N110 Rh1 124.2(8) . . ?
C2 P1 C21 100.8(4) . . ?
C2 P1 C11 105.3(5) . . ?
C21 P1 C11 103.3(5) . . ?
C2 P1 W1 107.4(3) . . ?
C21 P1 W1 124.2(4) . . ?
C11 P1 W1 113.7(3) . . ?
C3 C2 P1 109.4(6) . . ?
C2 C3 P4 113.3(7) . . ?
C31 P4 C41 101.3(5) . . ?
C31 P4 C3 103.9(5) . . ?
C41 P4 C3 101.8(5) . . ?
C31 P4 W1 119.2(4) . . ?
C41 P4 W1 119.6(3) . . ?
C3 P4 W1 108.8(3) . . ?
C16 C11 C12 120.8(10) . . ?
C16 C11 P1 121.0(8) . . ?
C12 C11 P1 118.2(9) . . ?
C13 C12 C11 120.0(11) . . ?
C14 C13 C12 118.9(12) . . ?
C13 C14 C15 123.6(13) . . ?
C14 C15 C16 118.4(12) . . ?
C11 C16 C15 118.2(11) . . ?
C22 C21 C26 120.4(10) . . ?
C22 C21 P1 120.0(8) . . ?
C26 C21 P1 119.6(8) . . ?
C23 C22 C21 118.0(11) . . ?
C22 C23 C24 121.9(12) . . ?
C25 C24 C23 119.5(12) . . ?
C21 C26 C25 118.9(11) . . ?
C24 C25 C26 121.3(12) . . ?
C32 C31 C36 119.2(10) . . ?
C32 C31 P4 121.1(8) . . ?
C36 C31 P4 119.7(8) . . ?
C31 C32 C33 121.3(11) . . ?
C35 C34 C33 119.2(11) . . ?
C34 C33 C32 119.6(11) . . ?
C34 C35 C36 122.1(11) . . ?
C35 C36 C31 118.5(10) . . ?
C42 C41 C46 119.9(10) . . ?
C42 C41 P4 121.2(8) . . ?
C46 C41 P4 118.8(8) . . ?
C41 C42 C43 121.7(11) . . ?
C42 C43 C44 117.6(12) . . ?
C45 C44 C43 121.2(13) . . ?
C44 C45 C46 119.7(13) . . ?
C41 C46 C45 119.7(12) . . ?
C61 P5 C51 99.0(5) . . ?
C61 P5 C6 101.9(5) . . ?
C51 P5 C6 102.1(5) . . ?
C61 P5 W1 127.7(4) . . ?
C51 P5 W1 115.5(4) . . ?
C6 P5 W1 107.3(3) . . ?
C7 C6 P5 112.5(7) . . ?
C6 C7 P8 109.6(6) . . ?
C71 P8 C7 105.9(5) . . ?
C71 P8 C81 100.1(4) . . ?
C7 P8 C81 101.2(4) . . ?
C71 P8 W1 122.2(3) . . ?
C7 P8 W1 103.7(3) . . ?
C81 P8 W1 121.2(3) . . ?
C52 C51 C56 117.3(10) . . ?
C52 C51 P5 122.4(8) . . ?
C56 C51 P5 119.9(9) . . ?
C51 C52 C53 122.2(12) . . ?
C52 C53 C54 119.8(13) . . ?
C55 C54 C53 119.0(13) . . ?
C54 C55 C56 120.2(13) . . ?
C51 C56 C55 121.1(12) . . ?
C62 C61 C66 119.5(10) . . ?
C62 C61 P5 121.6(9) . . ?
C66 C61 P5 118.8(8) . . ?
C61 C62 C63 120.7(11) . . ?
C64 C63 C62 119.4(10) . . ?
C63 C64 C65 120.2(11) . . ?
C66 C65 C64 120.7(12) . . ?
C65 C66 C61 119.5(11) . . ?
C71 C72 C73 121.9(10) . . ?
C72 C73 C74 119.6(10) . . ?
C75 C74 C73 119.8(10) . . ?
C74 C75 C76 120.4(11) . . ?
C71 C76 C75 119.2(10) . . ?
C72 C71 C76 119.1(9) . . ?
C72 C71 P8 119.6(8) . . ?
C76 C71 P8 121.1(7) . . ?
C86 C81 C82 119.4(9) . . ?
C86 C81 P8 120.9(8) . . ?
C82 C81 P8 119.7(8) . . ?
C83 C82 C81 118.9(11) . . ?
C82 C83 C84 121.2(11) . . ?
C85 C84 C83 120.6(10) . . ?
C84 C85 C86 120.2(10) . . ?
C81 C86 C85 119.8(10) . . ?
C92 O93 Rh1 120.1(7) . 3_556 ?
O93 C92 O91 125.0(11) . . ?
O93 C92 C94 118.5(11) . . ?
O91 C92 C94 116.5(12) . . ?
C92 O91 Rh1 119.0(8) . . ?
O97 C96 O95 125.3(10) . . ?
O97 C96 C98 117.7(10) . . ?
O95 C96 C98 116.9(11) . . ?
C96 O95 Rh1 118.9(7) . . ?
C96 O97 Rh1 119.3(7) . 3_556 ?
Cl41 C401 Cl42 112.2(8) . . ?
Cl44 C402 Cl43 122.8(11) . . ?

loop_
_geom_bond_atom_site_label_1
_geom_bond_atom_site_label_2
_geom_bond_distance
_geom_bond_site_symmetry_2
_geom_bond_publ_flag
W1 N100 1.781(8) . ?
W1 P8 2.493(2) . ?
W1 P1 2.493(3) . ?
W1 P5 2.506(3) . ?
W1 P4 2.517(2) . ?
W1 Br2 2.6121(11) . ?
Rh1 O91 2.038(7) . ?
Rh1 O95 2.021(7) . ?
Rh1 O93 2.031(8) 3_556 ?
Rh1 O97 2.028(7) 3_556 ?
Rh1 N110 2.225(8) . ?
Rh1 Rh1 2.3956(16) 3_556 ?
N100 N101 1.314(11) . ?
N101 C102 1.318(13) . ?
C102 N103 1.325(13) . ?
C102 O106 1.380(12) . ?
N103 N104 1.393(13) . ?
O106 C105 1.352(12) . ?
N104 C105 1.309(13) . ?
C105 C107 1.430(15) . ?
C107 C112 1.375(15) . ?
C107 C108 1.377(15) . ?
C108 C109 1.393(15) . ?
C112 C111 1.360(17) . ?
C109 N110 1.330(14) . ?
C111 N110 1.339(15) . ?
P1 C2 1.836(9) . ?
P1 C21 1.846(10) . ?
P1 C11 1.838(11) . ?
C2 C3 1.531(14) . ?
C3 P4 1.845(10) . ?
P4 C31 1.830(11) . ?
P4 C41 1.835(10) . ?
C11 C16 1.376(15) . ?
C11 C12 1.398(14) . ?
C12 C13 1.389(16) . ?
C13 C14 1.341(18) . ?
C14 C15 1.367(18) . ?
C15 C16 1.436(18) . ?
C21 C22 1.391(15) . ?
C21 C26 1.390(14) . ?
C22 C23 1.381(16) . ?
C23 C24 1.391(17) . ?
C24 C25 1.328(17) . ?
C26 C25 1.409(16) . ?
C31 C32 1.375(15) . ?
C31 C36 1.410(15) . ?
C32 C33 1.387(15) . ?
C34 C35 1.366(17) . ?
C34 C33 1.391(17) . ?
C35 C36 1.385(15) . ?
C41 C42 1.367(15) . ?
C41 C46 1.382(14) . ?
C42 C43 1.394(15) . ?
C43 C44 1.40(2) . ?
C44 C45 1.37(2) . ?
C45 C46 1.401(17) . ?
P5 C61 1.835(10) . ?
P5 C51 1.832(10) . ?
P5 C6 1.854(10) . ?
C6 C7 1.528(13) . ?
C7 P8 1.839(10) . ?
P8 C71 1.833(10) . ?
P8 C81 1.846(10) . ?
C51 C52 1.370(15) . ?
C51 C56 1.363(15) . ?
C52 C53 1.359(16) . ?
C53 C54 1.394(19) . ?
C54 C55 1.343(19) . ?
C55 C56 1.399(17) . ?
C61 C62 1.360(14) . ?
C61 C66 1.401(15) . ?
C62 C63 1.397(15) . ?
C63 C64 1.360(16) . ?
C64 C65 1.384(17) . ?
C65 C66 1.363(16) . ?
C72 C71 1.372(14) . ?
C72 C73 1.362(14) . ?
C73 C74 1.392(15) . ?
C74 C75 1.363(15) . ?
C75 C76 1.409(15) . ?
C76 C71 1.390(14) . ?
C81 C86 1.407(14) . ?
C81 C82 1.404(14) . ?
C82 C83 1.368(14) . ?
C83 C84 1.383(15) . ?
C84 C85 1.359(15) . ?
C85 C86 1.381(15) . ?
O93 C92 1.245(14) . ?
O93 Rh1 2.031(8) 3_556 ?
C92 O91 1.290(14) . ?
C92 C94 1.518(18) . ?
C96 O97 1.276(14) . ?
C96 O95 1.281(12) . ?
C96 C98 1.503(15) . ?
O97 Rh1 2.028(7) 3_556 ?
C401 Cl41 1.659(14) . ?
C401 Cl42 1.796(15) . ?
C402 Cl44 1.505(18) . ?
C402 Cl43 1.75(2) . ?
O100 C101 1.46(2) . ?
O300 C301 1.38(3) . ?
